data_7700586
loop_
_publ_author_name
'Barker, Andrew'
'Kelly, Conor T.'
'K\"uhne, Irina A'
'Hill, Stephen'
'Krzystek, J.'
'Wix, Paul'
'Esien, Kane'
'Felton, Solveig'
'M\"uller-Bunz, Helge'
'Morgan, Grace G.'

_publ_section_title
;
 Spin state solvomorphism in a series of rare S = 1 manganese(iii)
 complexes.
;
_journal_issue 41
_journal_name_full 'Dalton transactions (Cambridge, England : 2003)'
_journal_page_first 15560
_journal_page_last 15566
_journal_paper_doi 10.1039/c9dt02476j
_journal_volume 48
_journal_year 2019
_chemical_formula_moiety 'C30 H32 Mn N4 O2, C2 F6 O4 N S2'
_chemical_formula_sum 'C32 H32 F6 Mn N5 O6 S2'
_chemical_formula_weight 815.68
_space_group_crystal_system triclinic
_space_group_IT_number 2
_space_group_name_Hall '-P 1'
_space_group_name_H-M_alt 'P -1'
_symmetry_space_group_name_Hall '-P 1'
_symmetry_space_group_name_H-M 'P -1'
_atom_sites_solution_hydrogens geom
_atom_sites_solution_primary direct
_atom_sites_solution_secondary difmap
_audit_creation_method SHELXL-2014
_audit_update_record
;
2019-06-10 deposited with the CCDC.    2019-07-16 downloaded from the CCDC.
;
_cell_angle_alpha 113.759(4)
_cell_angle_beta 95.344(3)
_cell_angle_gamma 99.235(3)
_cell_formula_units_Z 2
_cell_length_a 8.2729(3)
_cell_length_b 15.2825(6)
_cell_length_c 15.4726(6)
_cell_measurement_reflns_used 5858
_cell_measurement_temperature 100(2)
_cell_measurement_theta_max 76.0470
_cell_measurement_theta_min 5.4940
_cell_volume 1740.04(13)
_computing_cell_refinement 'CrysAlisPro 1.171.38.43 (Rigaku OD, 2015)'
_computing_data_collection 'CrysAlisPro 1.171.38.43 (Rigaku OD, 2015)'
_computing_data_reduction 'CrysAlisPro 1.171.38.43 (Rigaku OD, 2015)'
_computing_structure_refinement 'SHELXL-2014 (Sheldrick, 2014)'
_diffrn_ambient_temperature 100(2)
_diffrn_detector_area_resol_mean 10.3196
_diffrn_measured_fraction_theta_full 1.000
_diffrn_measured_fraction_theta_max 0.993
_diffrn_measurement_device_type 'SuperNova, Dual, Cu at zero, Atlas'
_diffrn_measurement_method '\w scans'
_diffrn_radiation_type CuK\a
_diffrn_radiation_wavelength 1.54184
_diffrn_reflns_av_R_equivalents 0.0322
_diffrn_reflns_av_unetI/netI 0.0209
_diffrn_reflns_Laue_measured_fraction_full 1.000
_diffrn_reflns_Laue_measured_fraction_max 0.993
_diffrn_reflns_limit_h_max 10
_diffrn_reflns_limit_h_min -10
_diffrn_reflns_limit_k_max 19
_diffrn_reflns_limit_k_min -19
_diffrn_reflns_limit_l_max 19
_diffrn_reflns_limit_l_min -19
_diffrn_reflns_number 12585
_diffrn_reflns_point_group_measured_fraction_full 1.000
_diffrn_reflns_point_group_measured_fraction_max 0.993
_diffrn_reflns_theta_full 67.684
_diffrn_reflns_theta_max 76.887
_diffrn_reflns_theta_min 3.169
_diffrn_source 'micro-focus sealed X-ray tube'
_exptl_absorpt_coefficient_mu 4.956
_exptl_absorpt_correction_T_max 0.866
_exptl_absorpt_correction_T_min 0.474
_exptl_absorpt_correction_type analytical
_exptl_absorpt_process_details
; 
CrysAlisPro 1.171.38.43 (Rigaku Oxford Diffraction, 2015) 
Analytical numeric absorption correction using a multifaceted crystal 
model based on expressions derived by R.C. Clark & J.S. Reid. 
(Clark, R. C. & Reid, J. S. (1995). Acta Cryst. A51, 887-897) 
Empirical absorption correction using spherical harmonics, 
implemented in SCALE3 ABSPACK scaling algorithm. 
;
_exptl_crystal_colour 'dark red'
_exptl_crystal_density_diffrn 1.557
_exptl_crystal_description plate
_exptl_crystal_F_000 836
_exptl_crystal_recrystallization_method 'Re-crystallisation from solvent: acetonitrile'
_exptl_crystal_size_max 0.304
_exptl_crystal_size_mid 0.088
_exptl_crystal_size_min 0.032
_refine_diff_density_max 0.641
_refine_diff_density_min -0.632
_refine_diff_density_rms 0.069
_refine_ls_extinction_method none
_refine_ls_goodness_of_fit_ref 1.148
_refine_ls_hydrogen_treatment constr
_refine_ls_matrix_type full
_refine_ls_number_parameters 470
_refine_ls_number_reflns 12585
_refine_ls_number_restraints 0
_refine_ls_restrained_S_all 1.148
_refine_ls_R_factor_all 0.0487
_refine_ls_R_factor_gt 0.0437
_refine_ls_shift/su_max 0.000
_refine_ls_shift/su_mean 0.000
_refine_ls_structure_factor_coef Fsqd
_refine_ls_weighting_details 'w=1/[\s^2^(Fo^2^)+(0.1086P)^2^] where P=(Fo^2^+2Fc^2^)/3'
_refine_ls_weighting_scheme calc
_refine_ls_wR_factor_gt 0.1432
_refine_ls_wR_factor_ref 0.1520
_reflns_Friedel_coverage 0.000
_reflns_number_gt 6695
_reflns_number_total 7246
_reflns_threshold_expression 'I > 2\s(I)'
_cod_data_source_file c9dt02476j2.cif
_cod_data_source_block mor1217_hklf5_1
_cod_depositor_comments 'Adding full bibliography for 7700582--7700586.cif.'
_cod_database_code 7700586
_shelx_space_group_comment
; 
The symmetry employed for this shelxl refinement is uniquely defined 
by the following loop, which should always be used as a source of 
symmetry information in preference to the above space-group names. 
They are only intended as comments. 
;
_shelxl_version_number 2014-3

loop_
_space_group_symop_operation_xyz
'x, y, z'
'-x, -y, -z'

loop_
_atom_site_label
_atom_site_type_symbol
_atom_site_fract_x
_atom_site_fract_y
_atom_site_fract_z
_atom_site_U_iso_or_equiv
_atom_site_adp_type
_atom_site_occupancy
_atom_site_site_symmetry_order
_atom_site_calc_flag
_atom_site_refinement_flags_posn
_atom_site_refinement_flags_adp
Mn Mn 0.25947(5) 0.19021(3) 0.30898(3) 0.01962(12) Uani 1 1 d . .
O1 O 0.0923(2) 0.10033(14) 0.20736(13) 0.0225(4) Uani 1 1 d . .
C1 C -0.0182(3) 0.0267(2) 0.2059(2) 0.0232(5) Uani 1 1 d . .
C2 C -0.1039(3) -0.0449(2) 0.1140(2) 0.0274(6) Uani 1 1 d . .
H2 H -0.0775 -0.0391 0.0578 0.033 Uiso 1 1 calc R U
C3 C -0.2237(4) -0.1217(2) 0.1062(2) 0.0290(6) Uani 1 1 d . .
H3 H -0.2826 -0.1673 0.0445 0.035 Uiso 1 1 calc R U
C4 C -0.2621(3) -0.1351(2) 0.1884(2) 0.0256(5) Uani 1 1 d . .
C5 C -0.3818(4) -0.2166(2) 0.1788(2) 0.0322(6) Uani 1 1 d . .
H5 H -0.4403 -0.2622 0.1171 0.039 Uiso 1 1 calc R U
C6 C -0.4144(4) -0.2306(2) 0.2584(3) 0.0346(7) Uani 1 1 d . .
H6 H -0.4974 -0.2848 0.2517 0.042 Uiso 1 1 calc R U
C7 C -0.3259(4) -0.1653(2) 0.3490(3) 0.0340(7) Uani 1 1 d . .
H7 H -0.3460 -0.1767 0.4035 0.041 Uiso 1 1 calc R U
C8 C -0.2096(3) -0.0844(2) 0.3603(2) 0.0281(6) Uani 1 1 d . .
H8 H -0.1506 -0.0403 0.4225 0.034 Uiso 1 1 calc R U
C9 C -0.1769(3) -0.0661(2) 0.2801(2) 0.0245(5) Uani 1 1 d . .
C10 C -0.0568(3) 0.0191(2) 0.2891(2) 0.0233(5) Uani 1 1 d . .
C11 C -0.0031(3) 0.1010(2) 0.38009(19) 0.0231(5) Uani 1 1 d . .
H11 H -0.0596 0.1004 0.4306 0.028 Uiso 1 1 calc R U
N1 N 0.1165(3) 0.17659(17) 0.40015(16) 0.0234(4) Uani 1 1 d . .
C12 C 0.1175(4) 0.2655(2) 0.4876(2) 0.0267(6) Uani 1 1 d . .
H12A H 0.2332 0.2976 0.5214 0.032 Uiso 1 1 calc R U
H12B H 0.0545 0.2474 0.5315 0.032 Uiso 1 1 calc R U
C13 C 0.0376(4) 0.3358(2) 0.4591(2) 0.0300(6) Uani 1 1 d . .
H13A H -0.0745 0.3006 0.4210 0.036 Uiso 1 1 calc R U
H13B H 0.0234 0.3904 0.5181 0.036 Uiso 1 1 calc R U
C14 C 0.1356(4) 0.3784(2) 0.4016(2) 0.0285(6) Uani 1 1 d . .
H14A H 0.0794 0.4265 0.3907 0.034 Uiso 1 1 calc R U
H14B H 0.2477 0.4138 0.4396 0.034 Uiso 1 1 calc R U
N2 N 0.1532(3) 0.30285(17) 0.30723(17) 0.0241(5) Uani 1 1 d . .
H1N2 H 0.0392 0.2728 0.2679 0.029 Uiso 1 1 calc R U
C15 C 0.2534(3) 0.3478(2) 0.2547(2) 0.0247(5) Uani 1 1 d . .
H15A H 0.3573 0.3919 0.2976 0.030 Uiso 1 1 calc R U
H15B H 0.1898 0.3869 0.2329 0.030 Uiso 1 1 calc R U
C16 C 0.2944(3) 0.2669(2) 0.1692(2) 0.0253(5) Uani 1 1 d . .
H16A H 0.1911 0.2256 0.1238 0.030 Uiso 1 1 calc R U
H16B H 0.3667 0.2953 0.1353 0.030 Uiso 1 1 calc R U
N3 N 0.3817(3) 0.20661(17) 0.20473(16) 0.0218(4) Uani 1 1 d . .
H1N3 H 0.4963 0.2463 0.2370 0.026 Uiso 1 1 calc R U
C17 C 0.3998(4) 0.1160(2) 0.1241(2) 0.0263(6) Uani 1 1 d . .
H17A H 0.4648 0.1345 0.0811 0.032 Uiso 1 1 calc R U
H17B H 0.2882 0.0785 0.0867 0.032 Uiso 1 1 calc R U
C18 C 0.4852(4) 0.0505(2) 0.1564(2) 0.0271(6) Uani 1 1 d . .
H18A H 0.5968 0.0882 0.1938 0.033 Uiso 1 1 calc R U
H18B H 0.5010 -0.0053 0.0989 0.033 Uiso 1 1 calc R U
C19 C 0.3901(3) 0.0101(2) 0.2174(2) 0.0244(5) Uani 1 1 d . .
H19A H 0.2744 -0.0225 0.1839 0.029 Uiso 1 1 calc R U
H19B H 0.4441 -0.0387 0.2285 0.029 Uiso 1 1 calc R U
N4 N 0.3905(3) 0.09317(16) 0.31034(16) 0.0219(4) Uani 1 1 d . .
C20 C 0.5031(3) 0.1062(2) 0.38141(19) 0.0231(5) Uani 1 1 d . .
H20 H 0.5536 0.0528 0.3751 0.028 Uiso 1 1 calc R U
C21 C 0.5581(3) 0.1942(2) 0.46862(19) 0.0219(5) Uani 1 1 d . .
C22 C 0.6669(3) 0.1955(2) 0.54817(19) 0.0222(5) Uani 1 1 d . .
C23 C 0.6933(3) 0.1083(2) 0.5537(2) 0.0258(5) Uani 1 1 d . .
H23 H 0.6385 0.0465 0.5039 0.031 Uiso 1 1 calc R U
C24 C 0.7980(4) 0.1128(2) 0.6308(2) 0.0316(6) Uani 1 1 d . .
H24 H 0.8141 0.0538 0.6336 0.038 Uiso 1 1 calc R U
C25 C 0.8813(4) 0.2032(3) 0.7054(2) 0.0335(6) Uani 1 1 d . .
H25 H 0.9557 0.2052 0.7571 0.040 Uiso 1 1 calc R U
C26 C 0.8541(4) 0.2880(2) 0.7028(2) 0.0307(6) Uani 1 1 d . .
H26 H 0.9077 0.3491 0.7540 0.037 Uiso 1 1 calc R U
C27 C 0.7474(3) 0.2860(2) 0.6250(2) 0.0247(5) Uani 1 1 d . .
C28 C 0.7142(3) 0.3744(2) 0.6236(2) 0.0285(6) Uani 1 1 d . .
H28 H 0.7688 0.4355 0.6746 0.034 Uiso 1 1 calc R U
C29 C 0.6066(3) 0.3729(2) 0.5511(2) 0.0271(6) Uani 1 1 d . .
H29 H 0.5849 0.4328 0.5531 0.033 Uiso 1 1 calc R U
C30 C 0.5257(3) 0.2832(2) 0.47223(19) 0.0225(5) Uani 1 1 d . .
O2 O 0.4266(2) 0.28883(14) 0.40333(14) 0.0228(4) Uani 1 1 d . .
F1 F 0.8112(3) 0.3579(2) -0.0476(2) 0.0651(7) Uani 1 1 d . .
F2 F 0.9927(3) 0.2715(2) -0.05263(19) 0.0705(8) Uani 1 1 d . .
F3 F 1.0151(3) 0.4092(2) 0.06904(18) 0.0658(8) Uani 1 1 d . .
C31 C 0.9080(5) 0.3305(3) 0.0046(3) 0.0450(8) Uani 1 1 d . .
S1 S 0.78460(9) 0.26530(5) 0.06123(5) 0.03060(17) Uani 1 1 d . .
O3 O 0.9040(3) 0.24145(19) 0.11694(19) 0.0438(6) Uani 1 1 d . .
O4 O 0.6711(3) 0.18711(18) -0.01806(17) 0.0402(5) Uani 1 1 d . .
N5 N 0.6832(3) 0.3390(2) 0.1224(2) 0.0348(6) Uani 1 1 d . .
S2 S 0.75302(9) 0.41948(5) 0.22820(5) 0.02843(17) Uani 1 1 d . .
O5 O 0.9292(3) 0.45404(18) 0.25494(17) 0.0358(5) Uani 1 1 d . .
O6 O 0.6649(3) 0.39749(19) 0.29541(18) 0.0416(5) Uani 1 1 d . .
C32 C 0.6747(4) 0.5207(2) 0.2182(2) 0.0349(7) Uani 1 1 d . .
F4 F 0.5105(3) 0.49923(17) 0.19400(17) 0.0476(5) Uani 1 1 d . .
F5 F 0.7412(3) 0.54509(17) 0.15411(17) 0.0500(5) Uani 1 1 d . .
F6 F 0.7176(3) 0.59789(16) 0.30279(17) 0.0542(6) Uani 1 1 d . .

loop_
_atom_site_aniso_label
_atom_site_aniso_U_11
_atom_site_aniso_U_22
_atom_site_aniso_U_33
_atom_site_aniso_U_23
_atom_site_aniso_U_13
_atom_site_aniso_U_12
Mn 0.0201(2) 0.0212(2) 0.0189(2) 0.00845(16) 0.00510(15) 0.00743(15)
O1 0.0238(9) 0.0243(9) 0.0202(9) 0.0104(7) 0.0052(7) 0.0041(7)
C1 0.0222(12) 0.0246(13) 0.0259(13) 0.0119(11) 0.0055(10) 0.0099(10)
C2 0.0247(13) 0.0329(14) 0.0258(13) 0.0138(12) 0.0047(10) 0.0056(11)
C3 0.0248(13) 0.0317(14) 0.0266(14) 0.0103(12) 0.0009(11) 0.0027(11)
C4 0.0200(12) 0.0272(13) 0.0323(14) 0.0141(12) 0.0045(10) 0.0083(10)
C5 0.0239(14) 0.0304(15) 0.0427(17) 0.0155(13) 0.0077(12) 0.0058(11)
C6 0.0252(14) 0.0331(15) 0.0512(19) 0.0219(15) 0.0126(13) 0.0072(12)
C7 0.0322(16) 0.0395(16) 0.0460(18) 0.0282(15) 0.0205(13) 0.0157(13)
C8 0.0259(14) 0.0332(14) 0.0333(15) 0.0182(12) 0.0125(11) 0.0132(11)
C9 0.0206(12) 0.0288(13) 0.0317(14) 0.0165(12) 0.0108(11) 0.0123(10)
C10 0.0201(12) 0.0273(13) 0.0278(13) 0.0141(11) 0.0088(10) 0.0099(10)
C11 0.0238(13) 0.0268(13) 0.0240(12) 0.0135(11) 0.0094(10) 0.0097(10)
N1 0.0269(11) 0.0269(11) 0.0187(10) 0.0097(9) 0.0057(9) 0.0107(9)
C12 0.0296(14) 0.0267(13) 0.0224(13) 0.0068(11) 0.0087(11) 0.0096(11)
C13 0.0340(15) 0.0305(14) 0.0287(14) 0.0112(12) 0.0132(12) 0.0149(12)
C14 0.0338(15) 0.0255(13) 0.0284(14) 0.0094(11) 0.0107(12) 0.0148(11)
N2 0.0260(11) 0.0254(11) 0.0229(11) 0.0101(9) 0.0070(9) 0.0099(9)
C15 0.0261(13) 0.0230(12) 0.0277(13) 0.0128(11) 0.0064(10) 0.0062(10)
C16 0.0276(13) 0.0294(13) 0.0245(13) 0.0151(11) 0.0072(10) 0.0101(11)
N3 0.0219(11) 0.0245(11) 0.0197(10) 0.0096(9) 0.0040(8) 0.0066(8)
C17 0.0290(14) 0.0289(13) 0.0219(13) 0.0088(11) 0.0104(11) 0.0107(11)
C18 0.0268(13) 0.0284(13) 0.0252(13) 0.0078(11) 0.0089(10) 0.0108(11)
C19 0.0276(13) 0.0220(12) 0.0220(12) 0.0058(10) 0.0057(10) 0.0103(10)
N4 0.0239(11) 0.0205(10) 0.0208(10) 0.0078(9) 0.0055(8) 0.0058(8)
C20 0.0263(13) 0.0240(12) 0.0229(12) 0.0115(11) 0.0062(10) 0.0111(10)
C21 0.0213(12) 0.0247(13) 0.0229(12) 0.0114(11) 0.0066(10) 0.0082(10)
C22 0.0178(11) 0.0294(13) 0.0212(12) 0.0107(11) 0.0067(9) 0.0086(10)
C23 0.0251(13) 0.0299(14) 0.0247(13) 0.0118(11) 0.0057(10) 0.0108(11)
C24 0.0313(15) 0.0393(16) 0.0329(15) 0.0197(13) 0.0093(12) 0.0175(12)
C25 0.0320(15) 0.0443(17) 0.0256(14) 0.0138(13) 0.0024(12) 0.0165(13)
C26 0.0252(14) 0.0393(16) 0.0238(13) 0.0084(12) 0.0029(11) 0.0109(12)
C27 0.0195(12) 0.0310(14) 0.0234(13) 0.0100(11) 0.0061(10) 0.0083(10)
C28 0.0265(14) 0.0278(14) 0.0271(14) 0.0075(11) 0.0040(11) 0.0066(11)
C29 0.0265(13) 0.0262(13) 0.0292(14) 0.0114(12) 0.0048(11) 0.0085(11)
C30 0.0201(12) 0.0249(13) 0.0249(13) 0.0117(11) 0.0065(10) 0.0067(10)
O2 0.0248(9) 0.0226(9) 0.0231(9) 0.0109(7) 0.0034(7) 0.0076(7)
F1 0.0774(18) 0.0748(18) 0.0586(15) 0.0428(14) 0.0133(13) 0.0186(14)
F2 0.0657(17) 0.090(2) 0.0535(15) 0.0190(14) 0.0353(13) 0.0287(15)
F3 0.0615(15) 0.0672(17) 0.0482(14) 0.0144(12) 0.0172(12) -0.0185(13)
C31 0.0419(19) 0.053(2) 0.0375(18) 0.0155(17) 0.0117(15) 0.0094(16)
S1 0.0278(3) 0.0286(3) 0.0311(4) 0.0074(3) 0.0030(3) 0.0099(3)
O3 0.0439(13) 0.0386(13) 0.0439(14) 0.0117(11) -0.0039(11) 0.0180(10)
O4 0.0388(12) 0.0344(12) 0.0336(12) 0.0019(10) -0.0005(10) 0.0080(10)
N5 0.0231(12) 0.0379(14) 0.0325(13) 0.0040(11) 0.0009(10) 0.0095(10)
S2 0.0249(3) 0.0301(3) 0.0272(3) 0.0090(3) 0.0036(3) 0.0067(3)
O5 0.0222(10) 0.0377(12) 0.0353(12) 0.0059(10) -0.0015(9) 0.0034(9)
O6 0.0400(13) 0.0466(14) 0.0382(13) 0.0203(11) 0.0073(10) 0.0032(10)
C32 0.0373(17) 0.0300(15) 0.0323(16) 0.0080(13) 0.0046(13) 0.0090(13)
F4 0.0369(11) 0.0484(12) 0.0567(13) 0.0173(11) 0.0063(10) 0.0214(9)
F5 0.0616(14) 0.0496(12) 0.0473(12) 0.0286(10) 0.0115(11) 0.0123(10)
F6 0.0710(16) 0.0371(11) 0.0403(12) 0.0009(9) 0.0011(11) 0.0204(11)

loop_
_atom_type_symbol
_atom_type_description
_atom_type_scat_dispersion_real
_atom_type_scat_dispersion_imag
_atom_type_scat_source
C C 0.0181 0.0091 'International Tables Vol C Tables 4.2.6.8 and 6.1.1.4'
H H 0.0000 0.0000 'International Tables Vol C Tables 4.2.6.8 and 6.1.1.4'
N N 0.0311 0.0180 'International Tables Vol C Tables 4.2.6.8 and 6.1.1.4'
O O 0.0492 0.0322 'International Tables Vol C Tables 4.2.6.8 and 6.1.1.4'
F F 0.0727 0.0534 'International Tables Vol C Tables 4.2.6.8 and 6.1.1.4'
S S 0.3331 0.5567 'International Tables Vol C Tables 4.2.6.8 and 6.1.1.4'
Mn Mn -0.5299 2.8052 'International Tables Vol C Tables 4.2.6.8 and 6.1.1.4'

loop_
_geom_angle_atom_site_label_1
_geom_angle_atom_site_label_2
_geom_angle_atom_site_label_3
_geom_angle
O2 Mn O1 173.68(8)
O2 Mn N1 94.85(9)
O1 Mn N1 89.17(9)
O2 Mn N4 88.91(9)
O1 Mn N4 95.45(9)
N1 Mn N4 97.12(9)
O2 Mn N3 89.66(9)
O1 Mn N3 85.87(9)
N1 Mn N3 172.58(9)
N4 Mn N3 88.84(9)
O2 Mn N2 85.58(9)
O1 Mn N2 89.62(9)
N1 Mn N2 88.98(9)
N4 Mn N2 172.11(9)
N3 Mn N2 85.49(9)
C1 O1 Mn 128.14(17)
O1 C1 C10 123.2(3)
O1 C1 C2 116.6(2)
C10 C1 C2 120.2(3)
C3 C2 C1 120.5(3)
C3 C2 H2 119.8
C1 C2 H2 119.8
C2 C3 C4 121.4(3)
C2 C3 H3 119.3
C4 C3 H3 119.3
C5 C4 C9 120.0(3)
C5 C4 C3 120.8(3)
C9 C4 C3 119.2(3)
C6 C5 C4 120.4(3)
C6 C5 H5 119.8
C4 C5 H5 119.8
C5 C6 C7 120.1(3)
C5 C6 H6 120.0
C7 C6 H6 120.0
C8 C7 C6 120.6(3)
C8 C7 H7 119.7
C6 C7 H7 119.7
C7 C8 C9 120.7(3)
C7 C8 H8 119.7
C9 C8 H8 119.7
C4 C9 C8 118.1(3)
C4 C9 C10 119.4(3)
C8 C9 C10 122.4(3)
C1 C10 C11 120.1(2)
C1 C10 C9 119.1(3)
C11 C10 C9 119.8(2)
N1 C11 C10 125.8(2)
N1 C11 H11 117.1
C10 C11 H11 117.1
C11 N1 C12 116.3(2)
C11 N1 Mn 124.22(19)
C12 N1 Mn 117.84(18)
N1 C12 C13 109.1(2)
N1 C12 H12A 109.9
C13 C12 H12A 109.9
N1 C12 H12B 109.9
C13 C12 H12B 109.9
H12A C12 H12B 108.3
C14 C13 C12 114.5(2)
C14 C13 H13A 108.6
C12 C13 H13A 108.6
C14 C13 H13B 108.6
C12 C13 H13B 108.6
H13A C13 H13B 107.6
N2 C14 C13 113.2(2)
N2 C14 H14A 108.9
C13 C14 H14A 108.9
N2 C14 H14B 108.9
C13 C14 H14B 108.9
H14A C14 H14B 107.7
C15 N2 C14 111.2(2)
C15 N2 Mn 106.07(16)
C14 N2 Mn 117.02(17)
C15 N2 H1N2 107.4
C14 N2 H1N2 107.4
Mn N2 H1N2 107.4
N2 C15 C16 108.7(2)
N2 C15 H15A 109.9
C16 C15 H15A 109.9
N2 C15 H15B 109.9
C16 C15 H15B 109.9
H15A C15 H15B 108.3
N3 C16 C15 108.2(2)
N3 C16 H16A 110.1
C15 C16 H16A 110.1
N3 C16 H16B 110.1
C15 C16 H16B 110.1
H16A C16 H16B 108.4
C17 N3 C16 111.2(2)
C17 N3 Mn 117.30(17)
C16 N3 Mn 106.39(16)
C17 N3 H1N3 107.2
C16 N3 H1N3 107.2
Mn N3 H1N3 107.2
N3 C17 C18 113.5(2)
N3 C17 H17A 108.9
C18 C17 H17A 108.9
N3 C17 H17B 108.9
C18 C17 H17B 108.9
H17A C17 H17B 107.7
C17 C18 C19 114.3(2)
C17 C18 H18A 108.7
C19 C18 H18A 108.7
C17 C18 H18B 108.7
C19 C18 H18B 108.7
H18A C18 H18B 107.6
N4 C19 C18 108.2(2)
N4 C19 H19A 110.1
C18 C19 H19A 110.1
N4 C19 H19B 110.1
C18 C19 H19B 110.1
H19A C19 H19B 108.4
C20 N4 C19 115.9(2)
C20 N4 Mn 124.78(18)
C19 N4 Mn 117.71(17)
N4 C20 C21 125.8(2)
N4 C20 H20 117.1
C21 C20 H20 117.1
C30 C21 C20 119.7(2)
C30 C21 C22 119.1(2)
C20 C21 C22 120.6(2)
C27 C22 C23 118.0(2)
C27 C22 C21 119.8(2)
C23 C22 C21 122.3(3)
C24 C23 C22 120.4(3)
C24 C23 H23 119.8
C22 C23 H23 119.8
C23 C24 C25 121.2(3)
C23 C24 H24 119.4
C25 C24 H24 119.4
C26 C25 C24 119.4(3)
C26 C25 H25 120.3
C24 C25 H25 120.3
C25 C26 C27 120.9(3)
C25 C26 H26 119.6
C27 C26 H26 119.6
C26 C27 C22 120.2(3)
C26 C27 C28 121.1(3)
C22 C27 C28 118.7(2)
C29 C28 C27 121.4(3)
C29 C28 H28 119.3
C27 C28 H28 119.3
C28 C29 C30 121.1(3)
C28 C29 H29 119.5
C30 C29 H29 119.5
O2 C30 C21 123.2(2)
O2 C30 C29 117.0(2)
C21 C30 C29 119.8(3)
C30 O2 Mn 128.37(17)
F1 C31 F3 108.5(4)
F1 C31 F2 108.2(3)
F3 C31 F2 108.4(3)
F1 C31 S1 110.7(3)
F3 C31 S1 111.6(3)
F2 C31 S1 109.4(3)
O4 S1 O3 118.78(15)
O4 S1 N5 108.43(14)
O3 S1 N5 114.18(15)
O4 S1 C31 103.63(17)
O3 S1 C31 105.09(18)
N5 S1 C31 105.24(17)
S1 N5 S2 123.73(16)
O5 S2 O6 117.48(15)
O5 S2 N5 117.26(14)
O6 S2 N5 110.71(16)
O5 S2 C32 105.05(15)
O6 S2 C32 105.00(15)
N5 S2 C32 98.44(15)
F4 C32 F5 108.9(3)
F4 C32 F6 108.4(3)
F5 C32 F6 108.2(3)
F4 C32 S2 111.9(2)
F5 C32 S2 110.9(2)
F6 C32 S2 108.5(2)

loop_
_geom_bond_atom_site_label_1
_geom_bond_atom_site_label_2
_geom_bond_distance
Mn O2 1.870(2)
Mn O1 1.8753(19)
Mn N1 1.975(2)
Mn N4 1.978(2)
Mn N3 2.058(2)
Mn N2 2.063(2)
O1 C1 1.322(3)
C1 C10 1.399(4)
C1 C2 1.426(4)
C2 C3 1.366(4)
C2 H2 0.9500
C3 C4 1.422(4)
C3 H3 0.9500
C4 C5 1.409(4)
C4 C9 1.411(4)
C5 C6 1.375(5)
C5 H5 0.9500
C6 C7 1.394(5)
C6 H6 0.9500
C7 C8 1.378(4)
C7 H7 0.9500
C8 C9 1.417(4)
C8 H8 0.9500
C9 C10 1.454(4)
C10 C11 1.425(4)
C11 N1 1.303(4)
C11 H11 0.9500
N1 C12 1.480(3)
C12 C13 1.531(4)
C12 H12A 0.9900
C12 H12B 0.9900
C13 C14 1.517(4)
C13 H13A 0.9900
C13 H13B 0.9900
C14 N2 1.491(3)
C14 H14A 0.9900
C14 H14B 0.9900
N2 C15 1.487(3)
N2 H1N2 1.0000
C15 C16 1.515(4)
C15 H15A 0.9900
C15 H15B 0.9900
C16 N3 1.490(3)
C16 H16A 0.9900
C16 H16B 0.9900
N3 C17 1.485(3)
N3 H1N3 1.0000
C17 C18 1.522(4)
C17 H17A 0.9900
C17 H17B 0.9900
C18 C19 1.531(4)
C18 H18A 0.9900
C18 H18B 0.9900
C19 N4 1.485(3)
C19 H19A 0.9900
C19 H19B 0.9900
N4 C20 1.300(4)
C20 C21 1.436(4)
C20 H20 0.9500
C21 C30 1.408(4)
C21 C22 1.447(4)
C22 C27 1.415(4)
C22 C23 1.418(4)
C23 C24 1.379(4)
C23 H23 0.9500
C24 C25 1.405(5)
C24 H24 0.9500
C25 C26 1.366(4)
C25 H25 0.9500
C26 C27 1.411(4)
C26 H26 0.9500
C27 C28 1.429(4)
C28 C29 1.356(4)
C28 H28 0.9500
C29 C30 1.423(4)
C29 H29 0.9500
C30 O2 1.323(3)
F1 C31 1.315(5)
F2 C31 1.328(4)
F3 C31 1.323(5)
C31 S1 1.830(4)
S1 O4 1.435(2)
S1 O3 1.436(2)
S1 N5 1.569(3)
N5 S2 1.581(3)
S2 O5 1.428(2)
S2 O6 1.439(2)
S2 C32 1.826(3)
C32 F4 1.325(4)
C32 F5 1.326(4)
C32 F6 1.329(4)

loop_
_geom_hbond_atom_site_label_D
_geom_hbond_atom_site_label_H
_geom_hbond_atom_site_label_A
_geom_hbond_distance_DH
_geom_hbond_distance_HA
_geom_hbond_distance_DA
_geom_hbond_angle_DHA
_geom_hbond_site_symmetry_A
N2 H1N2 O3 1.00 2.32 3.134(3) 138.0 1_455
N3 H1N3 O6 1.00 2.27 3.141(3) 145.0 .

loop_
_geom_torsion_atom_site_label_1
_geom_torsion_atom_site_label_2
_geom_torsion_atom_site_label_3
_geom_torsion_atom_site_label_4
_geom_torsion
N1 Mn O1 C1 -30.4(2)
N4 Mn O1 C1 66.7(2)
N3 Mn O1 C1 155.1(2)
N2 Mn O1 C1 -119.3(2)
Mn O1 C1 C10 17.6(3)
Mn O1 C1 C2 -164.77(18)
O1 C1 C2 C3 -178.0(2)
C10 C1 C2 C3 -0.3(4)
C1 C2 C3 C4 -2.5(4)
C2 C3 C4 C5 -177.7(3)
C2 C3 C4 C9 1.4(4)
C9 C4 C5 C6 -1.1(4)
C3 C4 C5 C6 177.9(3)
C4 C5 C6 C7 -1.7(4)
C5 C6 C7 C8 2.4(5)
C6 C7 C8 C9 -0.3(4)
C5 C4 C9 C8 3.1(4)
C3 C4 C9 C8 -176.0(2)
C5 C4 C9 C10 -178.4(2)
C3 C4 C9 C10 2.5(4)
C7 C8 C9 C4 -2.4(4)
C7 C8 C9 C10 179.2(2)
O1 C1 C10 C11 13.0(4)
C2 C1 C10 C11 -164.5(2)
O1 C1 C10 C9 -178.3(2)
C2 C1 C10 C9 4.2(4)
C4 C9 C10 C1 -5.3(4)
C8 C9 C10 C1 173.2(2)
C4 C9 C10 C11 163.5(2)
C8 C9 C10 C11 -18.1(4)
C1 C10 C11 N1 -19.5(4)
C9 C10 C11 N1 171.8(3)
C10 C11 N1 C12 161.5(2)
C10 C11 N1 Mn -3.7(4)
C11 N1 C12 C13 -98.3(3)
Mn N1 C12 C13 67.8(3)
N1 C12 C13 C14 -66.7(3)
C12 C13 C14 N2 62.8(3)
C13 C14 N2 C15 -178.6(2)
C13 C14 N2 Mn -56.5(3)
C14 N2 C15 C16 169.4(2)
Mn N2 C15 C16 41.2(2)
N2 C15 C16 N3 -56.5(3)
C15 C16 N3 C17 170.1(2)
C15 C16 N3 Mn 41.3(2)
C16 N3 C17 C18 -178.8(2)
Mn N3 C17 C18 -56.1(3)
N3 C17 C18 C19 63.0(3)
C17 C18 C19 N4 -67.3(3)
C18 C19 N4 C20 -97.5(3)
C18 C19 N4 Mn 68.9(2)
C19 N4 C20 C21 161.9(2)
Mn N4 C20 C21 -3.4(4)
N4 C20 C21 C30 -17.9(4)
N4 C20 C21 C22 171.1(3)
C30 C21 C22 C27 -4.2(4)
C20 C21 C22 C27 166.8(2)
C30 C21 C22 C23 174.1(2)
C20 C21 C22 C23 -14.9(4)
C27 C22 C23 C24 -1.6(4)
C21 C22 C23 C24 -180.0(2)
C22 C23 C24 C25 -0.2(4)
C23 C24 C25 C26 2.0(5)
C24 C25 C26 C27 -1.8(5)
C25 C26 C27 C22 -0.1(4)
C25 C26 C27 C28 177.8(3)
C23 C22 C27 C26 1.8(4)
C21 C22 C27 C26 -179.8(2)
C23 C22 C27 C28 -176.2(2)
C21 C22 C27 C28 2.2(4)
C26 C27 C28 C29 -177.2(3)
C22 C27 C28 C29 0.7(4)
C27 C28 C29 C30 -1.7(4)
C20 C21 C30 O2 9.7(4)
C22 C21 C30 O2 -179.3(2)
C20 C21 C30 C29 -167.8(2)
C22 C21 C30 C29 3.2(4)
C28 C29 C30 O2 -178.0(2)
C28 C29 C30 C21 -0.4(4)
C21 C30 O2 Mn 20.9(3)
C29 C30 O2 Mn -161.55(19)
N1 Mn O2 C30 65.5(2)
N4 Mn O2 C30 -31.6(2)
N3 Mn O2 C30 -120.4(2)
N2 Mn O2 C30 154.1(2)
F1 C31 S1 O4 55.8(3)
F3 C31 S1 O4 176.7(3)
F2 C31 S1 O4 -63.3(3)
F1 C31 S1 O3 -178.9(3)
F3 C31 S1 O3 -57.9(3)
F2 C31 S1 O3 62.0(3)
F1 C31 S1 N5 -58.0(3)
F3 C31 S1 N5 63.0(3)
F2 C31 S1 N5 -177.1(3)
O4 S1 N5 S2 164.0(2)
O3 S1 N5 S2 29.1(3)
C31 S1 N5 S2 -85.6(3)
S1 N5 S2 O5 26.4(3)
S1 N5 S2 O6 -112.2(2)
S1 N5 S2 C32 138.2(2)
O5 S2 C32 F4 -179.6(2)
O6 S2 C32 F4 -55.1(3)
N5 S2 C32 F4 59.1(3)
O5 S2 C32 F5 58.5(3)
O6 S2 C32 F5 -177.0(2)
N5 S2 C32 F5 -62.8(3)
O5 S2 C32 F6 -60.2(3)
O6 S2 C32 F6 64.4(3)
N5 S2 C32 F6 178.6(2)
